data_7207162
loop_
_publ_author_name
'Davies, Robert P.'
'Lickiss, Paul D.'
'Robertson, Karen'
'White, Andrew J. P.'

_publ_section_title
;
 An organosilicon hexacarboxylic acid and its use in the construction of a
 novel metal organic framework isoreticular to MOF-5
;
_journal_issue 3
_journal_name_full CrystEngComm
_journal_page_first 758
_journal_paper_doi 10.1039/c1ce06091k
_journal_volume 14
_journal_year 2012
_chemical_formula_moiety 'C48 H28 O13 Si2 Zn4, 11(C4 H9 N O)'
_chemical_formula_sum 'C92 H127 N11 O24 Si2 Zn4'
_chemical_formula_weight 2088.71
_chemical_name_systematic
;
?
;
_space_group_IT_number 205
_symmetry_cell_setting cubic
_symmetry_space_group_name_Hall '-P 2ac 2ab 3'
_symmetry_space_group_name_H-M 'P a -3'
_atom_sites_solution_hydrogens geom
_atom_sites_solution_primary direct
_atom_sites_solution_secondary difmap
_audit_creation_method SHELXL-97
_cell_angle_alpha 90.00
_cell_angle_beta 90.00
_cell_angle_gamma 90.00
_cell_formula_units_Z 4
_cell_length_a 22.42158(19)
_cell_length_b 22.42158(19)
_cell_length_c 22.42158(19)
_cell_measurement_reflns_used 14362
_cell_measurement_temperature 173(2)
_cell_measurement_theta_max 72.4202
_cell_measurement_theta_min 1.9688
_cell_volume 11271.94(17)
_computing_cell_refinement 'CrysAlis RED, Oxford Diffraction Ltd'
_computing_data_collection 'CrysAlis CCD, Oxford Diffraction Ltd'
_computing_data_reduction 'CrysAlis RED, Oxford Diffraction Ltd'
_computing_molecular_graphics 'Bruker SHELXTL'
_computing_publication_material 'Bruker SHELXTL'
_computing_structure_refinement 'SHELXL-97 (Sheldrick, 1997)'
_computing_structure_solution 'SHELXS-97 (Sheldrick, 1990)'
_diffrn_ambient_temperature 173(2)
_diffrn_detector_area_resol_mean 8.2556
_diffrn_measured_fraction_theta_full 0.995
_diffrn_measured_fraction_theta_max 0.995
_diffrn_measurement_device_type 'OD Xcalibur PX Ultra'
_diffrn_measurement_method 'omega scans'
_diffrn_radiation_monochromator graphite
_diffrn_radiation_source 'Enhance Ultra (Cu) X-ray Source'
_diffrn_radiation_type CuK\a
_diffrn_radiation_wavelength 1.54184
_diffrn_reflns_av_R_equivalents 0.0387
_diffrn_reflns_av_sigmaI/netI 0.0074
_diffrn_reflns_limit_h_max 17
_diffrn_reflns_limit_h_min -27
_diffrn_reflns_limit_k_max 27
_diffrn_reflns_limit_k_min -27
_diffrn_reflns_limit_l_max 27
_diffrn_reflns_limit_l_min -27
_diffrn_reflns_number 78707
_diffrn_reflns_theta_full 72.57
_diffrn_reflns_theta_max 72.57
_diffrn_reflns_theta_min 3.41
_diffrn_standards_number 0
_exptl_absorpt_coefficient_mu 1.727
_exptl_absorpt_correction_T_max 0.764
_exptl_absorpt_correction_T_min 0.691
_exptl_absorpt_correction_type analytical
_exptl_absorpt_process_details
;
CrysAlisPro, Oxford Diffraction Ltd.,
Version 1.171.34.36 (release 02-08-2010 CrysAlis171 .NET)
(compiled Aug 2 2010,13:00:58)
Analytical numeric absorption correction using a multifaceted crystal
model based on expressions derived by R.C. Clark & J.S. Reid.
(Clark, R. C. & Reid, J. S. (1995). Acta Cryst. A51, 887-897)
;
_exptl_crystal_colour Colourless
_exptl_crystal_density_diffrn 1.231
_exptl_crystal_density_method 'not measured'
_exptl_crystal_description blocks
_exptl_crystal_F_000 4384
_exptl_crystal_size_max 0.21
_exptl_crystal_size_mid 0.16
_exptl_crystal_size_min 0.14
_platon_squeeze_details
;
SQUEEZE suggests 2180 e/cell = 545 e/LOZn4
Major solvent used in reaction was dma = C4H9NO = 48e
11.4dma = 547.2e. This was rounded down to 11dma for simplicity, and this
was used as the solvent present.

The (asu x 6) is thus 11(C4 H9 N O) low = C44 H99 N11 O11.
So, the UNIT is C176 H396 N44 O44 low, i.e. C192 H112 N0 O52 Si8 Zn16
;
_refine_diff_density_max 0.586
_refine_diff_density_min -0.222
_refine_diff_density_rms 0.061
_refine_ls_extinction_method none
_refine_ls_goodness_of_fit_ref 1.382
_refine_ls_hydrogen_treatment constr
_refine_ls_matrix_type full
_refine_ls_number_parameters 118
_refine_ls_number_reflns 3722
_refine_ls_number_restraints 158
_refine_ls_restrained_S_all 1.360
_refine_ls_R_factor_all 0.1180
_refine_ls_R_factor_gt 0.1007
_refine_ls_shift/su_max 0.000
_refine_ls_shift/su_mean 0.000
_refine_ls_structure_factor_coef Fsqd
_refine_ls_weighting_details 'calc w=1/[\s^2^(Fo^2^)+(0.2000P)^2^+0.0000P] where P=(Fo^2^+2Fc^2^)/3'
_refine_ls_weighting_scheme calc
_refine_ls_wR_factor_gt 0.3406
_refine_ls_wR_factor_ref 0.3593
_reflns_number_gt 2598
_reflns_number_total 3722
_reflns_threshold_expression >2sigma(I)
_cod_data_source_file c1ce06091k.txt
_cod_data_source_block IMP-15
_cod_depositor_comments
;
The following automatic conversions were performed:

'_symmetry_cell_setting' value 'Cubic' changed to 'cubic' according
to /home/saulius/struct/CIF-dictionaries/cif_core.dic dictionary
named 'cif_core.dic' version 2.4.1 from 2010-06-29.

Automatic conversion script
Id: cif_fix_values 1715 2011-07-08 13:25:40Z adriana 
;
_cod_original_sg_symbol_H-M Pa-3
_cod_database_code 7207162

loop_
_symmetry_equiv_pos_as_xyz
'x, y, z'
'-x+1/2, -y, z+1/2'
'-x, y+1/2, -z+1/2'
'x+1/2, -y+1/2, -z'
'z, x, y'
'z+1/2, -x+1/2, -y'
'-z+1/2, -x, y+1/2'
'-z, x+1/2, -y+1/2'
'y, z, x'
'-y, z+1/2, -x+1/2'
'y+1/2, -z+1/2, -x'
'-y+1/2, -z, x+1/2'
'-x, -y, -z'
'x-1/2, y, -z-1/2'
'x, -y-1/2, z-1/2'
'-x-1/2, y-1/2, z'
'-z, -x, -y'
'-z-1/2, x-1/2, y'
'z-1/2, x, -y-1/2'
'z, -x-1/2, y-1/2'
'-y, -z, -x'
'y, -z-1/2, x-1/2'
'-y-1/2, z-1/2, x'
'y-1/2, z, -x-1/2'

loop_
_atom_site_label
_atom_site_type_symbol
_atom_site_fract_x
_atom_site_fract_y
_atom_site_fract_z
_atom_site_U_iso_or_equiv
_atom_site_adp_type
_atom_site_occupancy
_atom_site_symmetry_multiplicity
_atom_site_calc_flag
_atom_site_refinement_flags
_atom_site_disorder_assembly
_atom_site_disorder_group
Zn1 Zn 0.45087(4) 0.54913(4) 0.04913(4) 0.0990(6) Uani 0.50 3 d SP . .
Zn2 Zn 0.43116(5) 0.45613(5) 0.03084(5) 0.1119(5) Uani 0.50 1 d P A .
Si1 Si 0.41563(5) 0.41563(5) 0.41563(5) 0.0953(5) Uani 1 3 d SD . .
C1 C 0.4325(3) 0.4321(3) 0.3360(3) 0.095(7) Uiso 0.411(3) 1 d PGDU A 1
C2 C 0.3935(3) 0.4114(4) 0.2925(3) 0.154(4) Uiso 0.411(3) 1 d PGD A 1
H2A H 0.3588 0.3898 0.3036 0.185 Uiso 0.411(3) 1 calc PR A 1
C3 C 0.4052(3) 0.4224(4) 0.2326(3) 0.152(4) Uiso 0.411(3) 1 d PGD A 1
H3A H 0.3785 0.4083 0.2028 0.182 Uiso 0.411(3) 1 calc PR A 1
C4 C 0.4559(3) 0.4541(3) 0.2162(3) 0.127(7) Uiso 0.411(3) 1 d PGDU A 1
C5 C 0.4949(3) 0.4748(4) 0.2597(3) 0.139(3) Uiso 0.411(3) 1 d PGD A 1
H5A H 0.5296 0.4964 0.2485 0.167 Uiso 0.411(3) 1 calc PR A 1
C6 C 0.4832(3) 0.4638(4) 0.3196(3) 0.147(4) Uiso 0.411(3) 1 d PGD A 1
H6A H 0.5099 0.4779 0.3493 0.177 Uiso 0.411(3) 1 calc PR A 1
C7 C 0.4674(5) 0.4657(6) 0.1509(4) 0.111(5) Uiso 0.411(3) 1 d PDU A 1
O8 O 0.4313(3) 0.4481(3) 0.1146(3) 0.127(2) Uiso 0.411(3) 1 d PD A 1
O9 O 0.5139(3) 0.5022(3) 0.1420(3) 0.135(2) Uiso 0.411(3) 1 d PD A 1
C1B C 0.4297(4) 0.4331(4) 0.3340(3) 0.104(9) Uiso 0.355(6) 1 d PGDU A 2
C2B C 0.4184(4) 0.4897(3) 0.3114(3) 0.115(3) Uiso 0.355(6) 1 d PGDU A 2
H2B H 0.4025 0.5198 0.3366 0.137 Uiso 0.355(6) 1 calc PR A 2
C3B C 0.4304(4) 0.5023(3) 0.2519(3) 0.114(3) Uiso 0.355(6) 1 d PGDU A 2
H3B H 0.4227 0.5410 0.2364 0.136 Uiso 0.355(6) 1 calc PR A 2
C4B C 0.4537(4) 0.4582(4) 0.2150(3) 0.107(8) Uiso 0.355(6) 1 d PGDU A 2
C5B C 0.4650(4) 0.4017(3) 0.2376(3) 0.139(4) Uiso 0.355(6) 1 d PGDU A 2
H5B H 0.4810 0.3716 0.2124 0.166 Uiso 0.355(6) 1 calc PR A 2
C6B C 0.4530(4) 0.3891(3) 0.2972(4) 0.114(3) Uiso 0.355(6) 1 d PGDU A 2
H6B H 0.4608 0.3504 0.3126 0.137 Uiso 0.355(6) 1 calc PR A 2
C7B C 0.4637(7) 0.4746(7) 0.1509(5) 0.115(7) Uiso 0.355(6) 1 d PDU A 2
O8B O 0.4495(4) 0.5235(4) 0.1321(4) 0.111(2) Uiso 0.355(6) 1 d PDU A 2
O9B O 0.4916(4) 0.4320(4) 0.1215(4) 0.121(3) Uiso 0.355(6) 1 d PDU A 2
C1C C 0.4313(5) 0.4343(5) 0.3344(4) 0.104(11) Uiso 0.235(6) 1 d PGDU A 3
C2C C 0.3900(4) 0.4662(5) 0.3009(5) 0.108(4) Uiso 0.235(6) 1 d PGDU A 3
H2C H 0.3538 0.4792 0.3186 0.129 Uiso 0.235(6) 1 calc PR A 3
C3C C 0.4017(4) 0.4791(5) 0.2414(5) 0.114(5) Uiso 0.235(6) 1 d PGDU A 3
H3C H 0.3736 0.5009 0.2185 0.136 Uiso 0.235(6) 1 calc PR A 3
C4C C 0.4547(5) 0.4600(5) 0.2154(4) 0.106(10) Uiso 0.235(6) 1 d PGDU A 3
C5C C 0.4960(4) 0.4281(5) 0.2489(4) 0.103(4) Uiso 0.235(6) 1 d PGDU A 3
H5C H 0.5322 0.4151 0.2311 0.124 Uiso 0.235(6) 1 calc PR A 3
C6C C 0.4842(4) 0.4152(5) 0.3084(4) 0.105(4) Uiso 0.235(6) 1 d PGDU A 3
H6C H 0.5124 0.3934 0.3313 0.126 Uiso 0.235(6) 1 calc PR A 3
C7C C 0.4706(10) 0.4806(12) 0.1535(7) 0.117(8) Uiso 0.235(6) 1 d PDU A 3
O8C O 0.4333(7) 0.5049(8) 0.1234(6) 0.133(5) Uiso 0.235(6) 1 d PDU A 3
O9C O 0.5156(7) 0.4505(7) 0.1293(6) 0.132(4) Uiso 0.235(6) 1 d PDU A 3
C11 C 0.4643(5) 0.4643(3) 0.4641(7) 0.090(8) Uiso 0.282(15) 3 d SPGDU A -1
C12 C 0.513(2) 0.493(3) 0.4398(10) 0.090(8) Uiso 0.094(5) 1 d PGDU A -1
H12A H 0.5222 0.4891 0.3986 0.108 Uiso 0.094(5) 1 calc PR A -1
C13 C 0.549(2) 0.529(3) 0.4757(10) 0.102(8) Uiso 0.094(5) 1 d PGDU A -1
H13A H 0.5824 0.5492 0.4590 0.122 Uiso 0.094(5) 1 calc PR A -1
C14 C 0.5358(6) 0.5357(4) 0.5359(7) 0.090(8) Uiso 0.282(15) 3 d SPGDU . -1
C15 C 0.487(2) 0.506(3) 0.5602(10) 0.090(8) Uiso 0.094(5) 1 d PGDU A -1
H15A H 0.4778 0.5109 0.6014 0.108 Uiso 0.094(5) 1 calc PR A -1
C16 C 0.451(2) 0.471(3) 0.5243(10) 0.102(8) Uiso 0.094(5) 1 d PGDU A -1
H16A H 0.4176 0.4508 0.5410 0.122 Uiso 0.094(5) 1 calc PR A -1
C11B C 0.4642(3) 0.4641(5) 0.4643(7) 0.091(9) Uiso 0.218(15) 3 d SPGDU A -2
C12B C 0.493(4) 0.513(3) 0.4399(12) 0.096(9) Uiso 0.073(5) 1 d PGDU A -2
H12B H 0.4881 0.5224 0.3988 0.115 Uiso 0.073(5) 1 calc PR A -2
C13B C 0.529(4) 0.549(3) 0.4755(13) 0.102(9) Uiso 0.073(5) 1 d PGDU A -2
H13B H 0.5484 0.5828 0.4588 0.123 Uiso 0.073(5) 1 calc PR A -2
C14B C 0.5359(4) 0.5359(6) 0.5357(7) 0.091(9) Uiso 0.218(15) 3 d SPGDU . -2
C15B C 0.507(4) 0.487(3) 0.5601(12) 0.096(9) Uiso 0.073(5) 1 d PGDU A -2
H15B H 0.5119 0.4776 0.6012 0.115 Uiso 0.073(5) 1 calc PR A -2
C16B C 0.471(4) 0.451(3) 0.5245(13) 0.102(9) Uiso 0.073(5) 1 d PGDU A -2
H16B H 0.4516 0.4172 0.5412 0.123 Uiso 0.073(5) 1 calc PR A -2
O20 O 0.5000 0.5000 0.0000 0.0948(13) Uani 1 6 d S . .

loop_
_atom_site_aniso_label
_atom_site_aniso_U_11
_atom_site_aniso_U_22
_atom_site_aniso_U_33
_atom_site_aniso_U_23
_atom_site_aniso_U_13
_atom_site_aniso_U_12
Zn1 0.0990(6) 0.0990(6) 0.0990(6) 0.0076(4) -0.0076(4) -0.0076(4)
Zn2 0.1079(7) 0.1161(8) 0.1116(7) -0.0011(5) -0.0008(5) 0.0010(5)
Si1 0.0953(5) 0.0953(5) 0.0953(5) 0.0123(4) 0.0123(4) 0.0123(4)
O20 0.0948(13) 0.0948(13) 0.0948(13) 0.0023(14) -0.0023(14) -0.0023(14)

loop_
_atom_type_symbol
_atom_type_description
_atom_type_scat_dispersion_real
_atom_type_scat_dispersion_imag
_atom_type_scat_source
C C 0.0181 0.0091 'International Tables Vol C Tables 4.2.6.8 and 6.1.1.4'
H H 0.0000 0.0000 'International Tables Vol C Tables 4.2.6.8 and 6.1.1.4'
N N 0.0311 0.0180 'International Tables Vol C Tables 4.2.6.8 and 6.1.1.4'
O O 0.0492 0.0322 'International Tables Vol C Tables 4.2.6.8 and 6.1.1.4'
Si Si 0.2541 0.3302 'International Tables Vol C Tables 4.2.6.8 and 6.1.1.4'
Zn Zn -1.5491 0.6778 'International Tables Vol C Tables 4.2.6.8 and 6.1.1.4'

loop_
_geom_angle_atom_site_label_1
_geom_angle_atom_site_label_2
_geom_angle_atom_site_label_3
_geom_angle
_geom_angle_site_symmetry_1
_geom_angle_site_symmetry_3
O20 Zn1 O8B 113.0(2) . 7_564
O20 Zn1 O8B 113.0(2) . .
O8B Zn1 O8B 105.8(3) 7_564 .
O20 Zn1 O8B 113.0(2) . 10_655
O8B Zn1 O8B 105.8(3) 7_564 10_655
O8B Zn1 O8B 105.8(3) . 10_655
O20 Zn1 O8C 108.1(4) . 10_655
O8B Zn1 O8C 121.7(5) 7_564 10_655
O8B Zn1 O8C 93.8(5) . 10_655
O8B Zn1 O8C 17.2(5) 10_655 10_655
O20 Zn1 O8C 108.1(4) . 7_564
O8B Zn1 O8C 17.2(5) 7_564 7_564
O8B Zn1 O8C 121.7(5) . 7_564
O8B Zn1 O8C 93.8(5) 10_655 7_564
O8C Zn1 O8C 110.8(4) 10_655 7_564
O20 Zn1 O8C 108.1(4) . .
O8B Zn1 O8C 93.8(5) 7_564 .
O8B Zn1 O8C 17.2(5) . .
O8B Zn1 O8C 121.7(5) 10_655 .
O8C Zn1 O8C 110.8(4) 10_655 .
O8C Zn1 O8C 110.8(4) 7_564 .
O20 Zn1 Zn2 56.90(5) . .
O8B Zn1 Zn2 76.4(3) 7_564 .
O8B Zn1 Zn2 83.9(3) . .
O8B Zn1 Zn2 168.8(3) 10_655 .
O8C Zn1 Zn2 161.5(5) 10_655 .
O8C Zn1 Zn2 85.7(4) 7_564 .
O8C Zn1 Zn2 68.7(5) . .
O20 Zn1 Zn2 56.90(5) . 10_655
O8B Zn1 Zn2 168.8(3) 7_564 10_655
O8B Zn1 Zn2 76.4(3) . 10_655
O8B Zn1 Zn2 83.9(3) 10_655 10_655
O8C Zn1 Zn2 68.7(5) 10_655 10_655
O8C Zn1 Zn2 161.5(5) 7_564 10_655
O8C Zn1 Zn2 85.7(4) . 10_655
Zn2 Zn1 Zn2 93.01(7) . 10_655
O20 Zn1 Zn2 56.90(5) . 7_564
O8B Zn1 Zn2 83.9(3) 7_564 7_564
O8B Zn1 Zn2 168.8(3) . 7_564
O8B Zn1 Zn2 76.4(3) 10_655 7_564
O8C Zn1 Zn2 85.7(4) 10_655 7_564
O8C Zn1 Zn2 68.7(5) 7_564 7_564
O8C Zn1 Zn2 161.5(5) . 7_564
Zn2 Zn1 Zn2 93.01(7) . 7_564
Zn2 Zn1 Zn2 93.01(7) 10_655 7_564
O9 Zn2 O8 112.0(3) 7_564 .
O9 Zn2 O9B 99.9(4) 7_564 22_565
O8 Zn2 O9B 111.3(4) . 22_565
O9 Zn2 O20 112.8(2) 7_564 .
O8 Zn2 O20 113.5(2) . .
O9B Zn2 O20 106.4(2) 22_565 .
O9 Zn2 O9C 118.2(6) 7_564 22_565
O8 Zn2 O9C 94.5(5) . 22_565
O9B Zn2 O9C 20.5(4) 22_565 22_565
O20 Zn2 O9C 104.5(4) . 22_565
O9 Zn2 Zn1 84.2(2) 7_564 .
O8 Zn2 Zn1 84.5(2) . .
O9B Zn2 Zn1 160.1(3) 22_565 .
O20 Zn2 Zn1 54.78(5) . .
O9C Zn2 Zn1 155.7(4) 22_565 .
O9 Zn2 Zn2 80.6(2) 7_564 22_565
O8 Zn2 Zn2 165.8(2) . 22_565
O9B Zn2 Zn2 71.1(3) 22_565 22_565
O20 Zn2 Zn2 53.592(17) . 22_565
O9C Zn2 Zn2 84.5(4) 22_565 22_565
Zn1 Zn2 Zn2 90.68(4) . 22_565
O9 Zn2 Zn2 165.0(2) 7_564 19_656
O8 Zn2 Zn2 81.4(2) . 19_656
O9B Zn2 Zn2 80.4(3) 22_565 19_656
O20 Zn2 Zn2 53.592(17) . 19_656
O9C Zn2 Zn2 65.2(5) 22_565 19_656
Zn1 Zn2 Zn2 90.68(4) . 19_656
Zn2 Zn2 Zn2 85.37(6) 22_565 19_656
O9 Zn2 O9C 30.4(4) 7_564 7_564
O8 Zn2 O9C 142.5(4) . 7_564
O9B Zn2 O9C 84.2(4) 22_565 7_564
O20 Zn2 O9C 92.8(4) . 7_564
O9C Zn2 O9C 104.7(4) 22_565 7_564
Zn1 Zn2 O9C 90.2(4) . 7_564
Zn2 Zn2 O9C 50.6(4) 22_565 7_564
Zn2 Zn2 O9C 136.0(4) 19_656 7_564
O9 Zn2 O8C 98.8(4) 7_564 .
O8 Zn2 O8C 33.3(4) . .
O9B Zn2 O8C 144.6(5) 22_565 .
O20 Zn2 O8C 93.6(4) . .
O9C Zn2 O8C 126.5(6) 22_565 .
Zn1 Zn2 O8C 51.8(4) . .
Zn2 Zn2 O8C 142.0(4) 22_565 .
Zn2 Zn2 O8C 88.9(3) 19_656 .
O9C Zn2 O8C 124.5(5) 7_564 .
O9 Zn2 Zn2 126.9(2) 7_564 10_655
O8 Zn2 Zn2 77.3(2) . 10_655
O9B Zn2 Zn2 126.1(3) 22_565 10_655
O20 Zn2 Zn2 36.407(17) . 10_655
O9C Zn2 Zn2 112.5(5) 22_565 10_655
Zn1 Zn2 Zn2 43.49(3) . 10_655
Zn2 Zn2 Zn2 90.0 22_565 10_655
Zn2 Zn2 Zn2 47.31(3) 19_656 10_655
O9C Zn2 Zn2 121.9(4) 7_564 10_655
O8C Zn2 Zn2 59.8(4) . 10_655
O9 Zn2 Zn2 76.6(2) 7_564 7_564
O8 Zn2 Zn2 127.3(2) . 7_564
O9B Zn2 Zn2 118.3(3) 22_565 7_564
O20 Zn2 Zn2 36.408(17) . 7_564
O9C Zn2 Zn2 128.4(4) 22_565 7_564
Zn1 Zn2 Zn2 43.49(3) . 7_564
Zn2 Zn2 Zn2 47.31(3) 22_565 7_564
Zn2 Zn2 Zn2 90.0 19_656 7_564
O9C Zn2 Zn2 62.0(4) 7_564 7_564
O8C Zn2 Zn2 95.2(4) . 7_564
Zn2 Zn2 Zn2 60.0 10_655 7_564
C1 Si1 C1 110.1(2) 9 5
C1 Si1 C1 110.1(2) 9 .
C1 Si1 C1 110.1(2) 5 .
C1 Si1 C11 108.8(3) 9 .
C1 Si1 C11 108.8(5) 5 .
C1 Si1 C11 108.7(6) . .
C1 Si1 C11B 108.7(5) 9 .
C1 Si1 C11B 108.8(3) 5 .
C1 Si1 C11B 108.9(6) . .
C1 Si1 C14B 108.7(5) 9 13_666
C1 Si1 C14B 108.7(3) 5 13_666
C1 Si1 C14B 108.9(6) . 13_666
C1 Si1 C14 108.9(3) 9 13_666
C1 Si1 C14 108.8(5) 5 13_666
C1 Si1 C14 108.7(6) . 13_666
C1 Si1 C1B 108.0(4) 9 5
C1 Si1 C1B 111.2(4) . 5
C11 Si1 C1B 110.0(5) . 5
C11B Si1 C1B 109.9(4) . 5
C14B Si1 C1B 109.9(4) 13_666 5
C14 Si1 C1B 110.0(5) 13_666 5
C1 Si1 C1B 111.2(4) 5 9
C1 Si1 C1B 108.0(4) . 9
C11 Si1 C1B 110.0(4) . 9
C11B Si1 C1B 109.9(5) . 9
C14B Si1 C1B 109.9(5) 13_666 9
C14 Si1 C1B 110.0(4) 13_666 9
C1B Si1 C1B 109.0(3) 5 9
C1 Si1 C1B 111.2(4) 9 .
C1 Si1 C1B 108.0(4) 5 .
C11 Si1 C1B 109.9(6) . .
C11B Si1 C1B 110.0(6) . .
C14B Si1 C1B 110.0(6) 13_666 .
C14 Si1 C1B 109.9(6) 13_666 .
C1B Si1 C1B 109.0(3) 5 .
C1B Si1 C1B 109.0(3) 9 .
C1 Si1 C1C 108.8(4) 9 5
C1 Si1 C1C 111.6(4) . 5
C11 Si1 C1C 108.7(6) . 5
C11B Si1 C1C 108.6(5) . 5
C14B Si1 C1C 108.6(5) 13_666 5
C14 Si1 C1C 108.7(6) 13_666 5
C1B Si1 C1C 109.8(5) 9 5
C1B Si1 C1C 109.5(5) . 5
C1 Si1 C1C 111.6(4) 9 .
C1 Si1 C1C 108.8(4) 5 .
C11 Si1 C1C 108.6(6) . .
C11B Si1 C1C 108.8(6) . .
C14B Si1 C1C 108.8(6) 13_666 .
C14 Si1 C1C 108.6(6) 13_666 .
C1B Si1 C1C 109.8(5) 5 .
C1B Si1 C1C 109.5(5) 9 .
C1C Si1 C1C 110.3(4) 5 .
C2 C1 C6 120.0 . .
C2 C1 Si1 118.6(4) . .
C6 C1 Si1 121.4(4) . .
C1 C2 C3 120.0 . .
C2 C3 C4 120.0 . .
C5 C4 C3 120.0 . .
C5 C4 C7 121.1(5) . .
C3 C4 C7 118.9(5) . .
C4 C5 C6 120.0 . .
C5 C6 C1 120.0 . .
O8 C7 O9 128.2(9) . .
O8 C7 C4 118.7(8) . .
O9 C7 C4 112.5(8) . .
C7 O8 Zn2 129.6(7) . .
C7 O9 Zn2 127.9(7) . 10_655
C2B C1B C6B 120.0 . .
C2B C1B Si1 120.7(4) . .
C6B C1B Si1 119.3(4) . .
C3B C2B C1B 120.0 . .
C2B C3B C4B 120.0 . .
C3B C4B C5B 120.0 . .
C3B C4B C7B 116.9(7) . .
C5B C4B C7B 123.1(7) . .
C6B C5B C4B 120.0 . .
C5B C6B C1B 120.0 . .
O8B C7B O9B 127.2(10) . .
O8B C7B C4B 120.9(10) . .
O9B C7B C4B 111.8(10) . .
C7B O8B Zn1 126.4(8) . .
C7B O9B Zn2 131.8(8) . 19_656
C2C C1C C6C 120.0 . .
C2C C1C Si1 120.6(6) . .
C6C C1C Si1 119.4(6) . .
C1C C2C C3C 120.0 . .
C4C C3C C2C 120.0 . .
C3C C4C C5C 120.0 . .
C3C C4C C7C 119.6(8) . .
C5C C4C C7C 119.9(8) . .
C4C C5C C6C 120.0 . .
C5C C6C C1C 120.0 . .
O8C C7C O9C 121.9(15) . .
O8C C7C C4C 119.4(14) . .
O9C C7C C4C 113.5(12) . .
C7C O8C Zn1 124.0(13) . .
C7C O8C Zn2 107.4(15) . .
Zn1 O8C Zn2 59.6(4) . .
C7C O9C Zn2 129.2(12) . 19_656
C7C O9C Zn2 92.9(12) . 10_655
Zn2 O9C Zn2 64.2(4) 19_656 10_655
C12 C11 C16 120.0 . .
C12 C11 Si1 120.2(7) . .
C16 C11 Si1 119.8(7) . .
C13 C12 C11 120.0 . .
C14 C13 C12 120.0 . .
C13 C14 C15 120.0 . .
C13 C14 Si1 119.8(7) . 13_666
C15 C14 Si1 120.2(7) . 13_666
C16 C15 C14 120.0 . .
C15 C16 C11 120.0 . .
C12B C11B C16B 120.0 . .
C12B C11B Si1 119.8(7) . .
C16B C11B Si1 120.2(7) . .
C11B C12B C13B 120.0 . .
C14B C13B C12B 120.0 . .
C13B C14B C15B 120.0 . .
C13B C14B Si1 120.2(7) . 13_666
C15B C14B Si1 119.8(7) . 13_666
C16B C15B C14B 120.0 . .
C15B C16B C11B 120.0 . .
Zn1 O20 Zn1 180.00(10) . 13_665
Zn1 O20 Zn2 111.67(3) . 22_565
Zn1 O20 Zn2 68.33(3) 13_665 22_565
Zn1 O20 Zn2 111.67(3) . 19_656
Zn1 O20 Zn2 68.33(3) 13_665 19_656
Zn2 O20 Zn2 107.19(3) 22_565 19_656
Zn1 O20 Zn2 68.33(3) . .
Zn1 O20 Zn2 111.67(3) 13_665 .
Zn2 O20 Zn2 72.81(3) 22_565 .
Zn2 O20 Zn2 72.82(3) 19_656 .
Zn1 O20 Zn2 68.33(3) . 10_655
Zn1 O20 Zn2 111.67(3) 13_665 10_655
Zn2 O20 Zn2 180.00(7) 22_565 10_655
Zn2 O20 Zn2 72.81(3) 19_656 10_655
Zn2 O20 Zn2 107.19(3) . 10_655
Zn1 O20 Zn2 111.67(3) . 13_665
Zn1 O20 Zn2 68.33(3) 13_665 13_665
Zn2 O20 Zn2 107.19(3) 22_565 13_665
Zn2 O20 Zn2 107.18(3) 19_656 13_665
Zn2 O20 Zn2 180.00(8) . 13_665
Zn2 O20 Zn2 72.81(3) 10_655 13_665
Zn1 O20 Zn2 68.33(3) . 7_564
Zn1 O20 Zn2 111.67(3) 13_665 7_564
Zn2 O20 Zn2 72.82(3) 22_565 7_564
Zn2 O20 Zn2 180.00(5) 19_656 7_564
Zn2 O20 Zn2 107.19(3) . 7_564
Zn2 O20 Zn2 107.18(3) 10_655 7_564
Zn2 O20 Zn2 72.81(3) 13_665 7_564

loop_
_geom_bond_atom_site_label_1
_geom_bond_atom_site_label_2
_geom_bond_distance
_geom_bond_site_symmetry_2
Zn1 O20 1.9081(17) .
Zn1 O8B 1.946(8) 7_564
Zn1 O8B 1.946(8) .
Zn1 O8B 1.946(8) 10_655
Zn1 O8C 1.978(14) 10_655
Zn1 O8C 1.978(14) 7_564
Zn1 O8C 1.978(14) .
Zn1 Zn2 2.1707(14) .
Zn1 Zn2 2.1707(14) 10_655
Zn1 Zn2 2.1707(14) 7_564
Zn2 O9 1.885(8) 7_564
Zn2 O8 1.888(7) .
Zn2 O9B 1.950(8) 22_565
Zn2 O20 1.9566(11) .
Zn2 O9C 1.994(14) 22_565
Zn2 Zn2 2.3226(16) 22_565
Zn2 Zn2 2.3226(16) 19_656
Zn2 O9C 2.343(15) 7_564
Zn2 O8C 2.346(16) .
Zn2 Zn2 3.1494(19) 10_655
Zn2 Zn2 3.1494(19) 7_564
Si1 C1 1.863(6) 9
Si1 C1 1.863(6) 5
Si1 C1 1.863(6) .
Si1 C11 1.887(6) .
Si1 C11B 1.887(6) .
Si1 C14B 1.887(6) 13_666
Si1 C14 1.887(6) 13_666
Si1 C1B 1.898(6) 5
Si1 C1B 1.898(6) 9
Si1 C1B 1.898(6) .
Si1 C1C 1.902(7) 5
Si1 C1C 1.902(7) .
C1 C2 1.3900 .
C1 C6 1.3900 .
C2 C3 1.3900 .
C3 C4 1.3900 .
C4 C5 1.3900 .
C4 C7 1.510(9) .
C5 C6 1.3900 .
C7 O8 1.212(12) .
C7 O9 1.341(12) .
O9 Zn2 1.885(8) 10_655
C1B C2B 1.3900 .
C1B C6B 1.3900 .
C2B C3B 1.3900 .
C3B C4B 1.3900 .
C4B C5B 1.3900 .
C4B C7B 1.501(10) .
C5B C6B 1.3900 .
C7B O8B 1.216(13) .
C7B O9B 1.319(13) .
O9B Zn2 1.950(8) 19_656
C1C C2C 1.3900 .
C1C C6C 1.3900 .
C2C C3C 1.3900 .
C3C C4C 1.3900 .
C4C C5C 1.3900 .
C4C C7C 1.505(12) .
C5C C6C 1.3900 .
C7C O8C 1.205(14) .
C7C O9C 1.330(14) .
O9C Zn2 1.994(14) 19_656
O9C Zn2 2.343(15) 10_655
C11 C12 1.3900 .
C11 C16 1.3900 .
C12 C13 1.3900 .
C13 C14 1.3900 .
C14 C15 1.3900 .
C14 Si1 1.887(6) 13_666
C15 C16 1.3900 .
C11B C12B 1.3900 .
C11B C16B 1.3900 .
C12B C13B 1.3900 .
C13B C14B 1.3900 .
C14B C15B 1.3900 .
C14B Si1 1.887(6) 13_666
C15B C16B 1.3900 .
O20 Zn1 1.9081(17) 13_665
O20 Zn2 1.9566(11) 22_565
O20 Zn2 1.9566(11) 19_656
O20 Zn2 1.9566(11) 10_655
O20 Zn2 1.9566(11) 13_665
O20 Zn2 1.9566(11) 7_564

loop_
_platon_squeeze_void_nr
_platon_squeeze_void_average_x
_platon_squeeze_void_average_y
_platon_squeeze_void_average_z
_platon_squeeze_void_volume
_platon_squeeze_void_count_electrons
_platon_squeeze_void_content
1 -0.011 0.084 0.337 6467 2180 ' '
